data_4320167
loop_
_publ_author_name
'Yucang Liang'
'Maochun Hong'
'Weiping Su'
'Rong Cao'
'Wenjian Zhang'

_publ_section_title
;
 Preparations, Structures, and Magnetic Properties of a Series of Novel
 Copper(II)-Lanthanide(III) Coordination Polymers via Hydrothermal
 Reaction
;
_journal_name_full 'Inorganic Chemistry'
_journal_page_first 4574
_journal_page_last 4582
_journal_paper_doi 10.1021/ic0100929
_journal_volume 40
_journal_year 2001
_chemical_formula_sum 'C42 H50 Cu3 Gd2 N6 O40'
_chemical_formula_weight 1784.00
_chemical_name_systematic
;
  ?
;
_space_group_IT_number 2
_symmetry_cell_setting triclinic
_symmetry_space_group_name_Hall '-P 1'
_symmetry_space_group_name_H-M 'P -1'
_atom_sites_solution_hydrogens geom
_atom_sites_solution_primary direct
_atom_sites_solution_secondary difmap
_audit_creation_method SHELXL
_cell_angle_alpha 72.623(15)
_cell_angle_beta 76.15(2)
_cell_angle_gamma 80.17(3)
_cell_formula_units_Z 1
_cell_length_a 7.393(2)
_cell_length_b 13.567(6)
_cell_length_c 15.169(4)
_cell_measurement_temperature 293(2)
_cell_measurement_theta_max 25.03
_cell_measurement_theta_min 1.44
_cell_volume 1401.7(8)
_computing_structure_refinement 'SHELXL-93 (Sheldrick, 1993)'
_computing_structure_solution 'SHELXS-86 (Sheldrick, 1990)'
_diffrn_ambient_temperature 293(2)
_diffrn_radiation_monochromator graphite
_diffrn_radiation_source 'fine-focus sealed tube'
_diffrn_radiation_type MoK\a
_diffrn_radiation_wavelength 0.71073
_diffrn_reflns_av_R_equivalents 0.0260
_diffrn_reflns_av_sigmaI/netI 0.0593
_diffrn_reflns_limit_h_max 7
_diffrn_reflns_limit_h_min -8
_diffrn_reflns_limit_k_max 14
_diffrn_reflns_limit_k_min -16
_diffrn_reflns_limit_l_max 15
_diffrn_reflns_limit_l_min -18
_diffrn_reflns_number 7328
_diffrn_reflns_theta_max 25.03
_diffrn_reflns_theta_min 1.44
_exptl_absorpt_coefficient_mu 3.572
_exptl_crystal_colour green-blue
_exptl_crystal_density_diffrn 2.113
_exptl_crystal_description rectangular
_exptl_crystal_F_000 879
_exptl_crystal_size_max 0.12
_exptl_crystal_size_mid 0.12
_exptl_crystal_size_min 0.08
_refine_diff_density_max 0.839
_refine_diff_density_min -0.787
_refine_diff_density_rms 0.154
_refine_ls_extinction_method none
_refine_ls_goodness_of_fit_all 1.074
_refine_ls_goodness_of_fit_obs 1.062
_refine_ls_matrix_type full
_refine_ls_number_parameters 421
_refine_ls_number_reflns 4897
_refine_ls_number_restraints 0
_refine_ls_restrained_S_all 1.093
_refine_ls_restrained_S_obs 1.062
_refine_ls_R_factor_all 0.0607
_refine_ls_R_factor_obs 0.0426
_refine_ls_shift/esd_max 0.001
_refine_ls_shift/esd_mean 0.000
_refine_ls_structure_factor_coef Fsqd
_refine_ls_weighting_details 'w=1/[\s^2^(Fo^2^)+(0.0467P)^2^+5.0708P] where P=(Fo^2^+2Fc^2^)/3'
_refine_ls_weighting_scheme calc
_refine_ls_wR_factor_all 0.1122
_refine_ls_wR_factor_obs 0.0973
_reflns_number_observed 3983
_reflns_number_total 4902
_reflns_observed_criterion >2sigma(I)
_cod_data_source_file ic0100929_2.cif
_cod_data_source_block sad
_cod_depositor_comments
;
The following automatic conversions were performed:

'_refine_ls_weighting_scheme' value 'calc
w=1/[\s^2^(Fo^2^)+(0.0467P)^2^+5.0708P] where P=(Fo^2^+2Fc^2^)/3' was
changed to 'calc'. New tag '_refine_ls_weighting_details' was
created. The value of the new tag was set to
'w=1/[\s^2^(Fo^2^)+(0.0467P)^2^+5.0708P] where P=(Fo^2^+2Fc^2^)/3'.

Automatic conversion script
Id: cif_fix_values 3143 2015-03-26 13:38:13Z robertas 
;
_cod_original_cell_volume 1401.7(7)
_cod_database_code 4320167

loop_
_symmetry_equiv_pos_as_xyz
'x, y, z'
'-x, -y, -z'

loop_
_atom_site_aniso_label
_atom_site_aniso_U_11
_atom_site_aniso_U_22
_atom_site_aniso_U_33
_atom_site_aniso_U_23
_atom_site_aniso_U_13
_atom_site_aniso_U_12
Gd 0.0226(2) 0.0184(2) 0.0198(2) -0.00175(13) -0.00081(13) 0.00420(13)
Cu1 0.0323(7) 0.0200(6) 0.0210(6) 0.0008(5) -0.0015(5) 0.0018(5)
Cu2 0.0247(5) 0.0185(4) 0.0210(4) -0.0027(4) 0.0001(4) 0.0053(4)
N1 0.029(3) 0.017(3) 0.023(3) -0.003(2) 0.001(3) -0.001(2)
N2 0.016(3) 0.019(3) 0.021(3) -0.003(2) -0.003(2) 0.002(2)
N3 0.027(3) 0.023(3) 0.020(3) -0.005(2) -0.002(3) 0.003(3)
O1 0.045(4) 0.054(4) 0.049(4) -0.022(3) -0.022(3) 0.008(3)
O2 0.032(3) 0.036(3) 0.032(3) 0.005(2) 0.005(2) 0.010(2)
O3 0.028(3) 0.031(3) 0.026(3) 0.006(2) 0.005(2) 0.005(2)
O4 0.048(3) 0.022(3) 0.031(3) -0.006(2) -0.008(3) 0.007(2)
O5 0.032(3) 0.024(3) 0.032(3) -0.006(2) -0.009(2) 0.003(2)
O6 0.037(3) 0.030(3) 0.037(3) -0.003(2) -0.017(3) 0.002(2)
O11 0.031(3) 0.038(3) 0.049(4) 0.013(3) 0.015(3) 0.008(3)
O12 0.055(4) 0.036(4) 0.056(4) 0.013(3) 0.018(3) 0.018(3)
O13 0.049(4) 0.040(3) 0.022(3) 0.001(2) 0.005(3) -0.002(3)
O14 0.039(3) 0.022(3) 0.022(3) 0.000(2) -0.002(2) 0.004(2)
O21 0.038(3) 0.027(3) 0.032(3) 0.004(2) 0.003(2) 0.011(2)
O22 0.035(3) 0.027(3) 0.035(3) -0.010(2) -0.001(2) 0.011(2)
O23 0.035(3) 0.017(3) 0.024(3) 0.001(2) 0.001(2) 0.001(2)
O24 0.028(3) 0.021(3) 0.027(3) -0.004(2) -0.002(2) 0.008(2)
O31 0.031(3) 0.029(3) 0.053(4) 0.005(3) -0.004(3) 0.004(2)
O32 0.023(3) 0.040(3) 0.034(3) -0.007(2) -0.004(2) 0.012(2)
O33 0.049(4) 0.028(3) 0.027(3) 0.004(2) 0.005(3) 0.005(3)
O34 0.040(3) 0.019(3) 0.028(3) 0.000(2) -0.005(2) 0.005(2)
O01 0.094(6) 0.077(6) 0.074(6) -0.003(4) 0.006(5) 0.011(5)
O02 0.103(6) 0.044(4) 0.068(5) -0.029(4) 0.004(4) 0.003(4)
C11 0.042(5) 0.027(4) 0.031(4) 0.000(3) -0.003(4) 0.001(4)
C12 0.040(4) 0.019(4) 0.024(4) -0.002(3) -0.007(3) 0.000(3)
C13 0.051(5) 0.030(4) 0.026(4) -0.005(3) 0.005(4) 0.002(4)
C14 0.053(5) 0.031(4) 0.024(4) -0.003(3) 0.002(4) 0.007(4)
C15 0.043(5) 0.019(4) 0.022(4) -0.001(3) -0.005(3) 0.002(3)
C16 0.033(4) 0.021(4) 0.026(4) -0.002(3) -0.006(3) -0.005(3)
C17 0.029(4) 0.033(4) 0.027(4) 0.001(3) -0.010(3) -0.007(3)
C21 0.022(4) 0.015(3) 0.031(4) -0.004(3) -0.011(3) 0.000(3)
C22 0.015(3) 0.017(3) 0.028(4) -0.005(3) -0.002(3) 0.002(3)
C23 0.019(4) 0.025(4) 0.029(4) -0.007(3) -0.003(3) -0.001(3)
C24 0.022(4) 0.022(4) 0.026(4) -0.004(3) -0.006(3) -0.002(3)
C25 0.018(3) 0.015(3) 0.024(4) -0.005(3) -0.001(3) -0.003(3)
C26 0.018(3) 0.017(3) 0.028(4) -0.004(3) -0.006(3) 0.001(3)
C27 0.020(4) 0.017(3) 0.025(4) -0.003(3) -0.005(3) -0.003(3)
C31 0.028(4) 0.025(4) 0.032(4) -0.007(3) -0.009(3) 0.002(3)
C32 0.022(4) 0.026(4) 0.029(4) -0.008(3) -0.005(3) 0.002(3)
C33 0.026(4) 0.029(4) 0.031(4) -0.008(3) -0.003(3) -0.001(3)
C34 0.024(4) 0.030(4) 0.027(4) -0.009(3) 0.000(3) -0.001(3)
C35 0.021(4) 0.028(4) 0.020(4) -0.005(3) -0.001(3) -0.006(3)
C36 0.027(4) 0.022(4) 0.028(4) -0.009(3) -0.006(3) 0.007(3)
C37 0.026(4) 0.022(4) 0.023(4) -0.004(3) -0.004(3) 0.002(3)

loop_
_atom_site_label
_atom_site_type_symbol
_atom_site_fract_x
_atom_site_fract_y
_atom_site_fract_z
_atom_site_U_iso_or_equiv
_atom_site_thermal_displace_type
_atom_site_occupancy
_atom_site_calc_flag
_atom_site_refinement_flags
_atom_site_disorder_group
Gd Gd 0.03654(5) 0.44529(3) 0.80850(2) 0.02244(12) Uani 1 d . .
Cu1 Cu 0.0000 1.0000 0.5000 0.0271(3) Uani 1 d S .
Cu2 Cu -0.05209(12) 0.11020(6) 1.15344(6) 0.0237(2) Uani 1 d . .
N1 N 0.1532(8) 0.8687(4) 0.4891(4) 0.0247(13) Uani 1 d . .
N2 N 0.1317(7) 0.0343(4) 1.0725(4) 0.0199(12) Uani 1 d . .
N3 N -0.2657(8) 0.1795(4) 1.2240(4) 0.0247(13) Uani 1 d . .
O1 O -0.0896(8) 0.3551(5) 0.7274(4) 0.047(2) Uani 1 d . .
O2 O 0.3416(7) 0.3780(4) 0.7461(4) 0.0404(14) Uani 1 d . .
O3 O -0.2106(7) 0.4080(4) 0.9415(3) 0.0339(13) Uani 1 d . .
O4 O -0.0083(8) 0.5962(4) 0.8711(4) 0.0350(13) Uani 1 d . .
O5 O 0.2113(7) 0.4204(4) 0.9363(3) 0.0299(12) Uani 1 d . .
O6 O 0.1819(7) 0.1989(4) 1.1721(4) 0.0350(13) Uani 1 d . .
O11 O 0.1525(8) 0.5759(5) 0.6775(4) 0.051(2) Uani 1 d . .
O12 O 0.4419(9) 0.5326(5) 0.6042(5) 0.063(2) Uani 1 d . .
O13 O 0.3714(8) 1.0103(4) 0.2648(4) 0.0414(14) Uani 1 d . .
O14 O 0.1474(7) 1.0569(4) 0.3763(3) 0.0304(12) Uani 1 d . .
O21 O 0.4116(8) -0.2563(4) 1.1513(4) 0.0388(14) Uani 1 d . .
O22 O 0.5713(7) -0.2448(4) 1.0044(4) 0.0349(13) Uani 1 d . .
O23 O 0.0911(7) 0.2562(4) 0.8826(3) 0.0285(12) Uani 1 d . .
O24 O -0.0560(7) 0.2173(4) 1.0333(3) 0.0280(12) Uani 1 d . .
O31 O -0.5179(7) 0.4684(4) 1.1259(4) 0.0429(15) Uani 1 d . .
O32 O -0.7685(7) 0.4438(4) 1.2435(4) 0.0350(13) Uani 1 d . .
O33 O -0.2521(8) -0.0439(4) 1.4136(4) 0.0406(14) Uani 1 d . .
O34 O -0.0913(7) -0.0049(4) 1.2651(3) 0.0316(12) Uani 1 d . .
O01 O 0.8341(13) 0.5681(7) 0.5405(6) 0.092(3) Uani 1 d . .
O02 O 0.0998(12) 0.2516(5) 0.6053(5) 0.074(2) Uani 1 d . .
C11 C 0.2899(12) 0.5912(6) 0.6121(6) 0.036(2) Uani 1 d . .
C12 C 0.2815(11) 0.6925(5) 0.5357(5) 0.029(2) Uani 1 d . .
C13 C 0.4115(12) 0.7069(6) 0.4505(5) 0.040(2) Uani 1 d . .
C14 C 0.4052(12) 0.8008(6) 0.3840(5) 0.040(2) Uani 1 d . .
C15 C 0.2801(11) 0.8814(6) 0.4071(5) 0.030(2) Uani 1 d . .
C16 C 0.1508(10) 0.7756(5) 0.5522(5) 0.027(2) Uani 1 d . .
C17 C 0.2674(11) 0.9898(6) 0.3434(5) 0.031(2) Uani 1 d . .
C21 C 0.4507(9) -0.2116(5) 1.0651(5) 0.022(2) Uani 1 d . .
C22 C 0.3442(9) -0.1058(5) 1.0319(5) 0.0211(15) Uani 1 d . .
C23 C 0.3726(10) -0.0494(6) 0.9382(5) 0.025(2) Uani 1 d . .
C24 C 0.2823(9) 0.0494(5) 0.9116(5) 0.024(2) Uani 1 d . .
C25 C 0.1650(9) 0.0894(5) 0.9806(5) 0.0191(14) Uani 1 d . .
C26 C 0.2211(9) -0.0614(5) 1.0981(5) 0.0210(15) Uani 1 d . .
C27 C 0.0604(9) 0.1967(5) 0.9628(5) 0.0212(15) Uani 1 d . .
C31 C -0.6069(10) 0.4171(6) 1.2027(5) 0.029(2) Uani 1 d . .
C32 C -0.5125(10) 0.3135(6) 1.2479(5) 0.026(2) Uani 1 d . .
C33 C -0.5802(10) 0.2513(6) 1.3376(5) 0.030(2) Uani 1 d . .
C34 C -0.4871(10) 0.1538(6) 1.3718(5) 0.028(2) Uani 1 d . .
C35 C -0.3307(9) 0.1204(5) 1.3108(5) 0.023(2) Uani 1 d . .
C36 C -0.3521(10) 0.2750(5) 1.1929(5) 0.026(2) Uani 1 d . .
C37 C -0.2196(10) 0.0151(5) 1.3336(5) 0.025(2) Uani 1 d . .

loop_
_atom_type_symbol
_atom_type_description
_atom_type_scat_dispersion_real
_atom_type_scat_dispersion_imag
_atom_type_scat_source
C C 0.0033 0.0016 'International Tables Vol C Tables 4.2.6.8 and 6.1.1.4'
H H 0.0000 0.0000 'International Tables Vol C Tables 4.2.6.8 and 6.1.1.4'
N N 0.0061 0.0033 'International Tables Vol C Tables 4.2.6.8 and 6.1.1.4'
O O 0.0106 0.0060 'International Tables Vol C Tables 4.2.6.8 and 6.1.1.4'
Cu Cu 0.3201 1.2651 'International Tables Vol C Tables 4.2.6.8 and 6.1.1.4'
Gd Gd -0.1653 3.9035 'International Tables Vol C Tables 4.2.6.8 and 6.1.1.4'

loop_
_geom_angle_atom_site_label_1
_geom_angle_atom_site_label_2
_geom_angle_atom_site_label_3
_geom_angle
_geom_angle_site_symmetry_1
_geom_angle_site_symmetry_3
_geom_angle_publ_flag
O11 Gd O3 143.7(2) . . ?
O11 Gd O2 74.0(2) . . ?
O3 Gd O2 141.4(2) . . ?
O11 Gd O1 97.4(2) . . ?
O3 Gd O1 91.6(2) . . ?
O2 Gd O1 89.2(2) . . ?
O11 Gd O32 73.2(2) . 2_467 ?
O3 Gd O32 76.0(2) . 2_467 ?
O2 Gd O32 140.2(2) . 2_467 ?
O1 Gd O32 73.4(2) . 2_467 ?
O11 Gd O4 76.8(2) . . ?
O3 Gd O4 76.1(2) . . ?
O2 Gd O4 120.3(2) . . ?
O1 Gd O4 145.8(2) . . ?
O32 Gd O4 72.6(2) 2_467 . ?
O11 Gd O23 141.7(2) . . ?
O3 Gd O23 74.4(2) . . ?
O2 Gd O23 69.4(2) . . ?
O1 Gd O23 71.7(2) . . ?
O32 Gd O23 132.9(2) 2_467 . ?
O4 Gd O23 132.1(2) . . ?
O11 Gd O5 110.1(2) . . ?
O3 Gd O5 80.3(2) . . ?
O2 Gd O5 76.5(2) . . ?
O1 Gd O5 143.6(2) . . ?
O32 Gd O5 136.5(2) 2_467 . ?
O4 Gd O5 66.6(2) . . ?
O23 Gd O5 71.9(2) . . ?
O14 Cu1 O14 180.000(1) . 2_576 ?
O14 Cu1 N1 84.1(2) . . ?
O14 Cu1 N1 95.9(2) 2_576 . ?
O14 Cu1 N1 95.9(2) . 2_576 ?
O14 Cu1 N1 84.1(2) 2_576 2_576 ?
N1 Cu1 N1 180.000(2) . 2_576 ?
O34 Cu2 N3 83.3(2) . . ?
O34 Cu2 O24 167.9(2) . . ?
N3 Cu2 O24 94.5(2) . . ?
O34 Cu2 N2 97.4(2) . . ?
N3 Cu2 N2 170.2(2) . . ?
O24 Cu2 N2 82.8(2) . . ?
O34 Cu2 O6 106.0(2) . . ?
N3 Cu2 O6 96.7(2) . . ?
O24 Cu2 O6 86.1(2) . . ?
N2 Cu2 O6 92.5(2) . . ?
C16 N1 C15 119.5(6) . . ?
C16 N1 Cu1 128.7(5) . . ?
C15 N1 Cu1 111.8(5) . . ?
C26 N2 C25 119.3(6) . . ?
C26 N2 Cu2 127.9(5) . . ?
C25 N2 Cu2 112.7(4) . . ?
C36 N3 C35 119.7(6) . . ?
C36 N3 Cu2 126.7(5) . . ?
C35 N3 Cu2 113.5(5) . . ?
C11 O11 Gd 140.3(5) . . ?
C17 O14 Cu1 114.1(4) . . ?
C27 O23 Gd 137.1(4) . . ?
C27 O24 Cu2 114.9(4) . . ?
C31 O32 Gd 134.3(5) . 2_467 ?
C37 O34 Cu2 114.9(4) . . ?
O11 C11 O12 126.6(7) . . ?
O11 C11 C12 117.5(7) . . ?
O12 C11 C12 115.9(7) . . ?
C16 C12 C13 119.0(7) . . ?
C16 C12 C11 120.0(7) . . ?
C13 C12 C11 120.9(7) . . ?
C14 C13 C12 119.6(7) . . ?
C13 C14 C15 118.3(7) . . ?
N1 C15 C14 122.5(7) . . ?
N1 C15 C17 113.7(6) . . ?
C14 C15 C17 123.8(7) . . ?
N1 C16 C12 120.8(7) . . ?
O13 C17 O14 123.9(7) . . ?
O13 C17 C15 119.8(7) . . ?
O14 C17 C15 116.3(6) . . ?
O21 C21 O22 126.2(6) . . ?
O21 C21 C22 116.6(6) . . ?
O22 C21 C22 117.1(6) . . ?
C23 C22 C26 118.6(6) . . ?
C23 C22 C21 122.1(6) . . ?
C26 C22 C21 119.2(6) . . ?
C24 C23 C22 120.4(6) . . ?
C25 C24 C23 118.2(6) . . ?
N2 C25 C24 122.3(6) . . ?
N2 C25 C27 113.5(6) . . ?
C24 C25 C27 124.2(6) . . ?
N2 C26 C22 121.2(6) . . ?
O23 C27 O24 125.5(6) . . ?
O23 C27 C25 118.8(6) . . ?
O24 C27 C25 115.7(6) . . ?
O32 C31 O31 125.9(7) . . ?
O32 C31 C32 117.4(7) . . ?
O31 C31 C32 116.7(6) . . ?
C33 C32 C36 118.5(7) . . ?
C33 C32 C31 124.7(6) . . ?
C36 C32 C31 116.7(6) . . ?
C34 C33 C32 120.5(7) . . ?
C33 C34 C35 117.1(7) . . ?
N3 C35 C34 122.8(6) . . ?
N3 C35 C37 112.8(6) . . ?
C34 C35 C37 124.4(6) . . ?
N3 C36 C32 121.4(7) . . ?
O33 C37 O34 124.8(6) . . ?
O33 C37 C35 120.0(6) . . ?
O34 C37 C35 115.2(6) . . ?

loop_
_geom_bond_atom_site_label_1
_geom_bond_atom_site_label_2
_geom_bond_distance
_geom_bond_site_symmetry_2
_geom_bond_publ_flag
Gd O11 2.329(5) . ?
Gd O3 2.367(5) . ?
Gd O2 2.368(5) . ?
Gd O1 2.390(6) . ?
Gd O32 2.416(5) 2_467 ?
Gd O4 2.446(5) . ?
Gd O23 2.480(5) . ?
Gd O5 2.490(5) . ?
Cu1 O14 1.936(5) . ?
Cu1 O14 1.936(5) 2_576 ?
Cu1 N1 1.970(6) . ?
Cu1 N1 1.970(6) 2_576 ?
Cu2 O34 1.931(5) . ?
Cu2 N3 1.951(6) . ?
Cu2 O24 1.966(5) . ?
Cu2 N2 1.973(5) . ?
Cu2 O6 2.381(6) . ?
N1 C16 1.338(9) . ?
N1 C15 1.351(9) . ?
N2 C26 1.342(8) . ?
N2 C25 1.355(8) . ?
N3 C36 1.343(9) . ?
N3 C35 1.344(9) . ?
O11 C11 1.235(9) . ?
O12 C11 1.263(10) . ?
O13 C17 1.235(9) . ?
O14 C17 1.284(9) . ?
O21 C21 1.251(8) . ?
O22 C21 1.251(8) . ?
O23 C27 1.234(8) . ?
O24 C27 1.272(8) . ?
O31 C31 1.256(9) . ?
O32 C31 1.255(9) . ?
O32 Gd 2.416(5) 2_467 ?
O33 C37 1.232(8) . ?
O34 C37 1.290(8) . ?
C11 C12 1.513(10) . ?
C12 C16 1.396(10) . ?
C12 C13 1.397(10) . ?
C13 C14 1.370(11) . ?
C14 C15 1.379(10) . ?
C15 C17 1.501(10) . ?
C21 C22 1.518(9) . ?
C22 C23 1.383(10) . ?
C22 C26 1.392(9) . ?
C23 C24 1.380(10) . ?
C24 C25 1.374(9) . ?
C25 C27 1.507(9) . ?
C31 C32 1.501(10) . ?
C32 C33 1.395(10) . ?
C32 C36 1.396(10) . ?
C33 C34 1.393(10) . ?
C34 C35 1.399(10) . ?
C35 C37 1.509(10) . ?
